data_4027455
loop_
_publ_author_name
'Edgar Escalante-S\'anchez'
'Braulio Rodr\'iguez-Molina'
'Miguel A. Garcia-Garibay'

_publ_contact_author_address
;     
      Chemistry and Biochemistry Department
      University of California Los Angeles
      Charles E. Young Drive East
      Los Angeles, CA 90095
      USA
;
_publ_contact_author_email mgg@chem.ucla.edu
_publ_contact_author_fax '310 825 3159'
_publ_contact_author_name 'Miguel A. Garcia-Garibay'
_publ_contact_author_phone '310 825 3159'
_publ_section_title
;
 Toward Crystalline Molecular Rotors with Linearly Conjugated
 Diethynyl-Phenylene Rotators and Pentiptycene Stators
;
_journal_name_full 'Journal of Organic Chemistry'
_journal_page_first 7428
_journal_page_last 7434
_journal_paper_doi 10.1021/jo301223q
_journal_volume 77
_journal_year 2012
_chemical_formula_moiety 'C84 H54 O4, 2(C H Cl3), 1.32(C H Cl3)'
_chemical_formula_sum 'C87.32 H57.32 Cl9.96 O4'
_chemical_formula_weight 1523.57
_chemical_name_systematic
; 
 ? 
;
_space_group_IT_number 14
_symmetry_cell_setting monoclinic
_symmetry_space_group_name_Hall '-P 2ybc'
_symmetry_space_group_name_H-M 'P 1 21/c 1'
_atom_sites_solution_hydrogens geom
_atom_sites_solution_primary direct
_atom_sites_solution_secondary difmap
_audit_creation_method SHELXL-97
_cell_angle_alpha 90.00
_cell_angle_beta 104.866(2)
_cell_angle_gamma 90.00
_cell_formula_units_Z 2
_cell_length_a 22.661(3)
_cell_length_b 11.8591(15)
_cell_length_c 16.804(2)
_cell_measurement_reflns_used 9930
_cell_measurement_temperature 100(2)
_cell_measurement_theta_max 27.94
_cell_measurement_theta_min 3.76
_cell_volume 4364.7(10)
_computing_cell_refinement 'Bruker SAINT'
_computing_data_collection 'Bruker APEX2'
_computing_data_reduction 'Bruker SAINT'
_computing_molecular_graphics 'Bruker SHELXTL'
_computing_publication_material 'Bruker SHELXTL'
_computing_structure_refinement 'SHELXL-97 (Sheldrick, 1997)'
_computing_structure_solution 'SHELXS-97 (Sheldrick, 1990)'
_diffrn_ambient_temperature 100(2)
_diffrn_measured_fraction_theta_full 0.995
_diffrn_measured_fraction_theta_max 0.993
_diffrn_measurement_device_type 'Bruker APEX-II CCD'
_diffrn_measurement_method '\f and \w scans'
_diffrn_radiation_monochromator graphite
_diffrn_radiation_source 'fine-focus sealed tube'
_diffrn_radiation_type MoK\a
_diffrn_radiation_wavelength 0.71073
_diffrn_reflns_av_R_equivalents 0.0314
_diffrn_reflns_av_sigmaI/netI 0.0245
_diffrn_reflns_limit_h_max 30
_diffrn_reflns_limit_h_min -28
_diffrn_reflns_limit_k_max 15
_diffrn_reflns_limit_k_min -15
_diffrn_reflns_limit_l_max 22
_diffrn_reflns_limit_l_min -22
_diffrn_reflns_number 53800
_diffrn_reflns_theta_full 27.50
_diffrn_reflns_theta_max 28.28
_diffrn_reflns_theta_min 3.66
_diffrn_standards_number 0
_exptl_absorpt_coefficient_mu 0.363
_exptl_absorpt_correction_T_max 0.8989
_exptl_absorpt_correction_T_min 0.8846
_exptl_absorpt_correction_type multi-scan
_exptl_absorpt_process_details 'Sadabs (Bruker)'
_exptl_crystal_colour colorless
_exptl_crystal_density_diffrn 1.159
_exptl_crystal_description block
_exptl_crystal_F_000 1564.5
_exptl_crystal_size_max 0.40
_exptl_crystal_size_mid 0.40
_exptl_crystal_size_min 0.30
_platon_squeeze_details
;
;
_refine_diff_density_max 0.803
_refine_diff_density_min -0.518
_refine_diff_density_rms 0.082
_refine_ls_extinction_method none
_refine_ls_goodness_of_fit_ref 1.055
_refine_ls_hydrogen_treatment constr
_refine_ls_matrix_type full
_refine_ls_number_parameters 551
_refine_ls_number_reflns 10763
_refine_ls_number_restraints 228
_refine_ls_restrained_S_all 1.110
_refine_ls_R_factor_all 0.0924
_refine_ls_R_factor_gt 0.0793
_refine_ls_shift/su_max 0.001
_refine_ls_shift/su_mean 0.000
_refine_ls_structure_factor_coef Fsqd
_refine_ls_weighting_details 'calc w=1/[\s^2^(Fo^2^)+(0.1623P)^2^+1.9868P] where P=(Fo^2^+2Fc^2^)/3'
_refine_ls_weighting_scheme calc
_refine_ls_wR_factor_gt 0.2442
_refine_ls_wR_factor_ref 0.2555
_reflns_number_gt 8447
_reflns_number_total 10763
_reflns_threshold_expression >2sigma(I)
_cod_data_source_file jo301223q_si_004.cif
_cod_data_source_block gg2611s-2
_cod_original_cell_volume 4364.8(10)
_cod_database_code 4027455

loop_
_symmetry_equiv_pos_as_xyz
'x, y, z'
'-x, y+1/2, -z+1/2'
'-x, -y, -z'
'x, -y-1/2, z-1/2'

loop_
_atom_site_label
_atom_site_type_symbol
_atom_site_fract_x
_atom_site_fract_y
_atom_site_fract_z
_atom_site_U_iso_or_equiv
_atom_site_adp_type
_atom_site_occupancy
_atom_site_symmetry_multiplicity
_atom_site_calc_flag
_atom_site_refinement_flags
_atom_site_disorder_assembly
_atom_site_disorder_group
C2S C 0.13988(14) 0.6306(2) 0.26432(18) 0.0616(8) Uani 1 1 d D . .
H2S H 0.1684 0.6587 0.2322 0.074 Uiso 0.36 1 calc PR A -1
H2SA H 0.1485 0.6608 0.2129 0.074 Uiso 0.32 1 calc PR A -2
H2SB H 0.1524 0.6656 0.2170 0.074 Uiso 0.32 1 calc PR A -3
Cl4 Cl 0.1332(2) 0.4909(3) 0.2531(2) 0.0658(11) Uani 0.36 1 d PDU B -1
Cl5 Cl 0.06670(12) 0.6979(2) 0.22596(19) 0.0734(7) Uani 0.36 1 d PDU B -1
Cl6 Cl 0.16591(18) 0.6787(3) 0.36754(19) 0.0942(10) Uani 0.36 1 d PDU B -1
Cl4A Cl 0.1927(3) 0.5366(6) 0.3113(4) 0.138(3) Uani 0.32 1 d PDU B -2
Cl5A Cl 0.1305(3) 0.7370(5) 0.3291(4) 0.1052(19) Uani 0.32 1 d PDU B -2
Cl6A Cl 0.0639(3) 0.5607(7) 0.2430(5) 0.172(3) Uani 0.32 1 d PDU B -2
Cl4B Cl 0.2096(2) 0.5901(5) 0.3426(4) 0.114(2) Uani 0.32 1 d PDU B -3
Cl5B Cl 0.1001(2) 0.7210(4) 0.2986(4) 0.0893(16) Uani 0.32 1 d PDU B -3
Cl6B Cl 0.1016(4) 0.5055(4) 0.2301(3) 0.109(2) Uani 0.32 1 d PDU B -3
C1S C 0.96269(17) 0.8930(3) 0.1098(2) 0.0418(8) Uani 0.66 1 d PD . .
H1S H 0.9356 0.8686 0.1451 0.050 Uiso 0.48 1 calc PR C 1
H1SA H 0.9354 0.8707 0.1453 0.050 Uiso 0.18 1 calc PR C 2
Cl1 Cl 1.01745(9) 0.98605(16) 0.16691(13) 0.0477(4) Uani 0.48 1 d PDU D 1
Cl2 Cl 0.91852(10) 0.9538(2) 0.02307(13) 0.0664(6) Uani 0.48 1 d PDU D 1
Cl3 Cl 1.00107(11) 0.77174(15) 0.08503(16) 0.0661(5) Uani 0.48 1 d PDU D 1
Cl1A Cl 1.0301(4) 0.9430(10) 0.1724(7) 0.133(5) Uani 0.18 1 d PDU D 2
Cl2A Cl 0.9260(5) 1.0075(8) 0.0425(6) 0.128(4) Uani 0.18 1 d PDU D 2
Cl3A Cl 0.9709(3) 0.7851(5) 0.0543(3) 0.0589(12) Uani 0.18 1 d PDU D 2
O1 O 0.16842(7) 0.48348(13) 0.00668(9) 0.0320(3) Uani 1 1 d . . .
O2 O 0.11062(9) 0.60124(18) 0.05985(11) 0.0494(5) Uani 1 1 d . . .
C1 C 0.45027(9) 0.43298(19) 0.50338(13) 0.0324(4) Uani 1 1 d . . .
H1 H 0.4164 0.3870 0.5058 0.039 Uiso 1 1 calc R . .
C2 C 0.45098(9) 0.48775(17) 0.43014(12) 0.0293(4) Uani 1 1 d . . .
C3 C 0.50140(10) 0.55475(19) 0.42747(13) 0.0322(4) Uani 1 1 d . . .
H3 H 0.5024 0.5921 0.3778 0.039 Uiso 1 1 calc R . .
C4 C 0.40038(10) 0.47790(18) 0.35882(13) 0.0321(4) Uani 1 1 d . . .
C5 C 0.35881(10) 0.47358(18) 0.29842(13) 0.0314(4) Uani 1 1 d . . .
C6 C 0.30988(9) 0.47575(17) 0.22499(12) 0.0288(4) Uani 1 1 d . . .
C7 C 0.27397(9) 0.38064(16) 0.19690(12) 0.0271(4) Uani 1 1 d . . .
C8 C 0.22626(9) 0.38487(16) 0.12547(12) 0.0262(4) Uani 1 1 d . . .
C9 C 0.21419(9) 0.48381(17) 0.08111(12) 0.0273(4) Uani 1 1 d . . .
C10 C 0.24935(10) 0.57907(16) 0.10672(12) 0.0279(4) Uani 1 1 d . . .
C11 C 0.29635(9) 0.57525(16) 0.17874(12) 0.0277(4) Uani 1 1 d . . .
C12 C 0.33029(11) 0.68678(18) 0.19921(13) 0.0333(4) Uani 1 1 d . . .
H12 H 0.3637 0.6838 0.2512 0.040 Uiso 1 1 calc R . .
C13 C 0.28164(11) 0.77449(17) 0.20167(14) 0.0357(5) Uani 1 1 d . . .
C14 C 0.28227(14) 0.8472(2) 0.26655(17) 0.0469(6) Uani 1 1 d U . .
H14 H 0.3149 0.8459 0.3150 0.056 Uiso 1 1 calc R . .
C15 C 0.23374(17) 0.9224(2) 0.2588(2) 0.0568(7) Uani 1 1 d U . .
H15 H 0.2330 0.9722 0.3029 0.068 Uiso 1 1 calc R . .
C16 C 0.18728(16) 0.9251(2) 0.1884(2) 0.0596(8) Uani 1 1 d U . .
H16 H 0.1546 0.9768 0.1842 0.071 Uiso 1 1 calc R . .
C17 C 0.18698(13) 0.8532(2) 0.12259(19) 0.0479(6) Uani 1 1 d U . .
H17 H 0.1546 0.8559 0.0738 0.058 Uiso 1 1 calc R . .
C18 C 0.23461(11) 0.77790(17) 0.12971(15) 0.0362(5) Uani 1 1 d . . .
C19 C 0.24356(11) 0.69425(18) 0.06456(13) 0.0333(4) Uani 1 1 d . . .
H19 H 0.2101 0.6973 0.0125 0.040 Uiso 1 1 calc R . .
C20 C 0.30641(12) 0.71975(18) 0.05154(14) 0.0369(5) Uani 1 1 d . . .
C21 C 0.31872(15) 0.7468(2) -0.02272(17) 0.0485(6) Uani 1 1 d . . .
H21 H 0.2868 0.7505 -0.0719 0.058 Uiso 1 1 calc R . .
C22 C 0.37920(17) 0.7685(3) -0.0238(2) 0.0597(8) Uani 1 1 d . . .
H22 H 0.3885 0.7867 -0.0743 0.072 Uiso 1 1 calc R . .
C23 C 0.42489(16) 0.7640(3) 0.0470(2) 0.0602(8) Uani 1 1 d . . .
H23 H 0.4656 0.7801 0.0452 0.072 Uiso 1 1 calc R . .
C24 C 0.41301(13) 0.7360(2) 0.12228(19) 0.0488(6) Uani 1 1 d . . .
H24 H 0.4452 0.7312 0.1711 0.059 Uiso 1 1 calc R . .
C25 C 0.35306(11) 0.71541(18) 0.12390(14) 0.0363(5) Uani 1 1 d . . .
C26 C 0.28117(10) 0.26486(17) 0.23780(14) 0.0320(4) Uani 1 1 d . . .
H26 H 0.3155 0.2616 0.2888 0.038 Uiso 1 1 calc R . .
C27 C 0.28864(11) 0.18188(18) 0.17182(16) 0.0368(5) Uani 1 1 d . . .
C28 C 0.33584(12) 0.1053(2) 0.1772(2) 0.0474(6) Uani 1 1 d U . .
H28 H 0.3684 0.1008 0.2258 0.057 Uiso 1 1 calc R . .
C29 C 0.33475(15) 0.0346(2) 0.1099(2) 0.0586(8) Uani 1 1 d U . .
H29 H 0.3666 -0.0187 0.1135 0.070 Uiso 1 1 calc R . .
C30 C 0.28844(16) 0.0411(2) 0.0391(2) 0.0554(8) Uani 1 1 d U . .
H30 H 0.2890 -0.0064 -0.0062 0.066 Uiso 1 1 calc R . .
C31 C 0.24072(14) 0.1169(2) 0.03326(18) 0.0457(6) Uani 1 1 d U . .
H31 H 0.2084 0.1208 -0.0155 0.055 Uiso 1 1 calc R . .
C32 C 0.24114(11) 0.18677(17) 0.09998(15) 0.0354(5) Uani 1 1 d . . .
C33 C 0.19243(10) 0.27316(17) 0.10525(13) 0.0299(4) Uani 1 1 d . . .
H33 H 0.1581 0.2765 0.0542 0.036 Uiso 1 1 calc R . .
C34 C 0.17159(10) 0.24284(16) 0.18222(13) 0.0288(4) Uani 1 1 d . . .
C35 C 0.11242(10) 0.22068(18) 0.18569(14) 0.0340(4) Uani 1 1 d . . .
H35 H 0.0799 0.2213 0.1370 0.041 Uiso 1 1 calc R . .
C36 C 0.10125(11) 0.1972(2) 0.26227(15) 0.0395(5) Uani 1 1 d . . .
H36 H 0.0607 0.1823 0.2655 0.047 Uiso 1 1 calc R . .
C37 C 0.14827(12) 0.1956(2) 0.33290(15) 0.0408(5) Uani 1 1 d . . .
H37 H 0.1400 0.1798 0.3844 0.049 Uiso 1 1 calc R . .
C38 C 0.20806(11) 0.21710(19) 0.32914(14) 0.0366(5) Uani 1 1 d . . .
H38 H 0.2405 0.2163 0.3778 0.044 Uiso 1 1 calc R . .
C39 C 0.21946(10) 0.23955(16) 0.25371(13) 0.0299(4) Uani 1 1 d . . .
C40 C 0.11755(11) 0.5462(2) 0.00328(13) 0.0363(5) Uani 1 1 d . . .
C41 C 0.07463(14) 0.5386(3) -0.08080(17) 0.0541(7) Uani 1 1 d . . .
H41A H 0.0586 0.4607 -0.0900 0.065 Uiso 1 1 calc R . .
H41B H 0.0974 0.5547 -0.1226 0.065 Uiso 1 1 calc R . .
C42 C 0.02196(16) 0.6191(3) -0.0923(2) 0.0680(10) Uani 1 1 d . . .
H42A H -0.0031 0.5988 -0.0548 0.102 Uiso 1 1 calc R . .
H42B H -0.0029 0.6151 -0.1493 0.102 Uiso 1 1 calc R . .
H42C H 0.0375 0.6960 -0.0803 0.102 Uiso 1 1 calc R . .

loop_
_atom_site_aniso_label
_atom_site_aniso_U_11
_atom_site_aniso_U_22
_atom_site_aniso_U_33
_atom_site_aniso_U_23
_atom_site_aniso_U_13
_atom_site_aniso_U_12
C2S 0.076(2) 0.0602(18) 0.0528(16) -0.0051(13) 0.0247(15) -0.0138(15)
Cl4 0.119(3) 0.0360(10) 0.0616(19) -0.0037(11) 0.058(2) 0.0145(15)
Cl5 0.0659(14) 0.0770(16) 0.0875(18) 0.0061(13) 0.0381(14) 0.0149(12)
Cl6 0.108(2) 0.099(2) 0.0681(16) -0.0369(16) 0.0091(16) -0.037(2)
Cl4A 0.121(5) 0.158(5) 0.163(6) 0.060(4) 0.089(4) 0.106(4)
Cl5A 0.145(5) 0.069(2) 0.116(5) -0.013(3) 0.060(4) 0.013(3)
Cl6A 0.088(3) 0.220(7) 0.175(6) -0.056(5) -0.028(3) -0.041(4)
Cl4B 0.082(3) 0.142(5) 0.122(4) 0.054(4) 0.030(2) -0.019(3)
Cl5B 0.101(3) 0.055(2) 0.128(5) 0.007(2) 0.057(3) 0.022(2)
Cl6B 0.198(7) 0.074(3) 0.071(3) -0.015(2) 0.066(4) -0.067(4)
C1S 0.0421(19) 0.0431(19) 0.0444(19) -0.0020(15) 0.0185(16) -0.0080(15)
Cl1 0.0395(8) 0.0506(8) 0.0516(8) -0.0170(7) 0.0091(6) -0.0113(6)
Cl2 0.0530(9) 0.0803(14) 0.0540(9) -0.0005(10) -0.0080(7) -0.0021(9)
Cl3 0.0838(15) 0.0411(8) 0.0869(15) -0.0138(9) 0.0467(12) 0.0021(9)
Cl1A 0.081(6) 0.163(10) 0.141(8) -0.090(8) 0.001(5) -0.032(6)
Cl2A 0.174(9) 0.111(7) 0.131(7) 0.058(5) 0.099(7) 0.072(6)
Cl3A 0.064(3) 0.070(3) 0.041(2) -0.0192(19) 0.0090(19) -0.015(2)
O1 0.0339(8) 0.0360(8) 0.0240(7) -0.0015(5) 0.0034(6) 0.0038(6)
O2 0.0440(10) 0.0625(12) 0.0400(9) -0.0102(8) 0.0078(7) 0.0145(8)
C1 0.0244(10) 0.0374(11) 0.0363(10) 0.0023(8) 0.0096(8) -0.0016(8)
C2 0.0240(9) 0.0327(10) 0.0305(10) -0.0001(8) 0.0057(8) 0.0035(7)
C3 0.0291(10) 0.0382(11) 0.0295(9) 0.0051(8) 0.0080(8) 0.0004(8)
C4 0.0282(10) 0.0344(10) 0.0329(10) 0.0018(8) 0.0063(8) 0.0003(8)
C5 0.0285(10) 0.0313(10) 0.0345(10) 0.0027(8) 0.0083(8) -0.0002(7)
C6 0.0276(10) 0.0287(9) 0.0296(9) 0.0019(7) 0.0066(8) 0.0009(7)
C7 0.0256(9) 0.0265(9) 0.0304(9) 0.0037(7) 0.0091(7) 0.0021(7)
C8 0.0276(9) 0.0246(9) 0.0277(9) -0.0014(7) 0.0096(7) -0.0003(7)
C9 0.0277(9) 0.0311(10) 0.0227(8) -0.0012(7) 0.0057(7) 0.0027(7)
C10 0.0342(10) 0.0250(9) 0.0256(9) 0.0029(7) 0.0097(8) 0.0021(7)
C11 0.0300(10) 0.0253(9) 0.0281(9) 0.0003(7) 0.0079(8) -0.0008(7)
C12 0.0400(11) 0.0278(10) 0.0324(10) -0.0009(8) 0.0097(9) -0.0059(8)
C13 0.0497(13) 0.0244(9) 0.0387(11) 0.0003(8) 0.0218(10) -0.0050(8)
C14 0.0701(17) 0.0310(11) 0.0483(13) -0.0047(9) 0.0310(13) -0.0090(11)
C15 0.082(2) 0.0322(12) 0.0694(18) -0.0065(12) 0.0434(16) -0.0018(12)
C16 0.0713(19) 0.0289(11) 0.095(2) 0.0083(13) 0.0511(18) 0.0115(11)
C17 0.0552(15) 0.0314(11) 0.0643(16) 0.0136(11) 0.0284(13) 0.0092(10)
C18 0.0464(13) 0.0233(9) 0.0442(12) 0.0071(8) 0.0213(10) 0.0017(8)
C19 0.0406(11) 0.0296(10) 0.0304(9) 0.0065(8) 0.0105(8) 0.0013(8)
C20 0.0508(13) 0.0282(10) 0.0365(11) 0.0007(8) 0.0200(10) -0.0034(9)
C21 0.0711(18) 0.0398(13) 0.0421(13) 0.0004(10) 0.0281(13) -0.0110(12)
C22 0.087(2) 0.0505(15) 0.0565(16) -0.0082(12) 0.0455(17) -0.0231(15)
C23 0.0682(19) 0.0490(15) 0.080(2) -0.0142(14) 0.0494(18) -0.0233(14)
C24 0.0494(15) 0.0403(13) 0.0625(16) -0.0071(11) 0.0250(13) -0.0122(10)
C25 0.0452(12) 0.0260(10) 0.0425(12) -0.0022(8) 0.0197(10) -0.0069(8)
C26 0.0290(10) 0.0286(10) 0.0383(10) 0.0072(8) 0.0085(8) 0.0027(7)
C27 0.0382(11) 0.0247(9) 0.0542(13) 0.0078(9) 0.0241(10) 0.0027(8)
C28 0.0447(13) 0.0303(11) 0.0779(18) 0.0152(11) 0.0354(13) 0.0059(9)
C29 0.0680(18) 0.0279(11) 0.103(2) 0.0082(13) 0.0640(18) 0.0089(11)
C30 0.0731(19) 0.0288(11) 0.084(2) -0.0082(12) 0.0555(17) -0.0043(11)
C31 0.0601(16) 0.0301(11) 0.0585(15) -0.0075(10) 0.0363(13) -0.0095(10)
C32 0.0429(12) 0.0241(9) 0.0468(12) -0.0009(8) 0.0251(10) -0.0036(8)
C33 0.0335(10) 0.0263(9) 0.0309(9) -0.0023(7) 0.0102(8) -0.0017(7)
C34 0.0325(10) 0.0229(8) 0.0329(10) -0.0013(7) 0.0120(8) 0.0014(7)
C35 0.0314(11) 0.0315(10) 0.0399(11) -0.0017(8) 0.0104(9) 0.0002(8)
C36 0.0374(12) 0.0370(11) 0.0498(13) -0.0016(10) 0.0215(10) -0.0011(9)
C37 0.0507(14) 0.0385(12) 0.0394(11) 0.0053(9) 0.0226(10) 0.0017(10)
C38 0.0415(12) 0.0329(10) 0.0361(11) 0.0084(8) 0.0113(9) 0.0033(9)
C39 0.0318(10) 0.0244(9) 0.0351(10) 0.0039(7) 0.0114(8) 0.0035(7)
C40 0.0378(12) 0.0383(11) 0.0307(10) 0.0003(8) 0.0047(9) 0.0073(9)
C41 0.0506(16) 0.0625(17) 0.0382(13) -0.0075(12) -0.0087(11) 0.0217(13)
C42 0.0534(18) 0.089(2) 0.0525(16) -0.0021(16) -0.0034(13) 0.0333(17)

loop_
_atom_type_symbol
_atom_type_description
_atom_type_scat_dispersion_real
_atom_type_scat_dispersion_imag
_atom_type_scat_source
C C 0.0033 0.0016 'International Tables Vol C Tables 4.2.6.8 and 6.1.1.4'
H H 0.0000 0.0000 'International Tables Vol C Tables 4.2.6.8 and 6.1.1.4'
O O 0.0106 0.0060 'International Tables Vol C Tables 4.2.6.8 and 6.1.1.4'
Cl Cl 0.1484 0.1585 'International Tables Vol C Tables 4.2.6.8 and 6.1.1.4'

loop_
_geom_angle_atom_site_label_1
_geom_angle_atom_site_label_2
_geom_angle_atom_site_label_3
_geom_angle
_geom_angle_site_symmetry_1
Cl5B C2S Cl4 131.4(3) .
Cl5B C2S Cl4A 132.5(4) .
Cl4 C2S Cl5A 141.1(3) .
Cl4A C2S Cl5A 112.3(4) .
Cl5B C2S Cl6B 114.3(4) .
Cl5A C2S Cl6B 134.8(4) .
Cl4 C2S Cl6 115.2(3) .
Cl6B C2S Cl6 127.5(3) .
Cl4 C2S Cl5 110.5(2) .
Cl4A C2S Cl5 160.4(3) .
Cl6 C2S Cl5 104.6(2) .
Cl5B C2S Cl4B 112.1(4) .
Cl4 C2S Cl4B 81.8(3) .
Cl6B C2S Cl4B 106.1(4) .
Cl5 C2S Cl4B 155.8(3) .
Cl5B C2S Cl6A 77.8(4) .
Cl4A C2S Cl6A 107.9(4) .
Cl5A C2S Cl6A 101.0(4) .
Cl6 C2S Cl6A 113.0(3) .
Cl4B C2S Cl6A 127.1(3) .
Cl5B C2S H2S 118.3 .
Cl4 C2S H2S 108.8 .
Cl4A C2S H2S 89.6 .
Cl5A C2S H2S 107.5 .
Cl6B C2S H2S 116.2 .
Cl6 C2S H2S 108.8 .
Cl5 C2S H2S 108.8 .
Cl4B C2S H2S 85.3 .
Cl6A C2S H2S 137.6 .
Cl5B C2S H2SA 109.0 .
Cl4 C2S H2SA 106.9 .
Cl4A C2S H2SA 111.7 .
Cl5A C2S H2SA 111.7 .
Cl6B C2S H2SA 102.1 .
Cl6 C2S H2SA 129.7 .
Cl5 C2S H2SA 84.2 .
Cl4B C2S H2SA 112.9 .
Cl6A C2S H2SA 111.7 .
Cl5B C2S H2SB 108.0 .
Cl4 C2S H2SB 111.0 .
Cl4A C2S H2SB 109.6 .
Cl5A C2S H2SB 107.8 .
Cl6B C2S H2SB 108.0 .
Cl6 C2S H2SB 123.5 .
Cl5 C2S H2SB 87.4 .
Cl4B C2S H2SB 108.0 .
Cl6A C2S H2SB 118.0 .
Cl3A C1S Cl2 88.3(3) .
Cl3A C1S Cl1A 114.1(4) .
Cl2 C1S Cl1A 127.8(5) .
Cl3A C1S Cl1 130.0(3) .
Cl2 C1S Cl1 112.4(2) .
Cl2 C1S Cl3 110.9(2) .
Cl1A C1S Cl3 90.6(4) .
Cl1 C1S Cl3 108.4(2) .
Cl3A C1S Cl2A 109.4(4) .
Cl1A C1S Cl2A 108.3(6) .
Cl1 C1S Cl2A 91.0(5) .
Cl3 C1S Cl2A 128.8(4) .
Cl3A C1S H1S 106.9 .
Cl2 C1S H1S 108.3 .
Cl1A C1S H1S 108.7 .
Cl1 C1S H1S 108.3 .
Cl3 C1S H1S 108.3 .
Cl2A C1S H1S 109.4 .
Cl3A C1S H1SA 108.3 .
Cl2 C1S H1SA 107.8 .
Cl1A C1S H1SA 108.3 .
Cl1 C1S H1SA 107.5 .
Cl3 C1S H1SA 109.8 .
Cl2A C1S H1SA 108.3 .
C40 O1 C9 117.36(16) .
C3 C1 C2 120.37(19) 3_666
C3 C1 H1 119.8 3_666
C2 C1 H1 119.8 .
C1 C2 C3 119.08(19) .
C1 C2 C4 120.74(19) .
C3 C2 C4 120.17(19) .
C1 C3 C2 120.55(19) 3_666
C1 C3 H3 119.7 3_666
C2 C3 H3 119.7 .
C5 C4 C2 177.5(2) .
C4 C5 C6 176.3(2) .
C7 C6 C11 117.73(18) .
C7 C6 C5 122.05(18) .
C11 C6 C5 120.21(18) .
C8 C7 C6 121.08(17) .
C8 C7 C26 112.93(17) .
C6 C7 C26 125.99(18) .
C9 C8 C7 119.87(18) .
C9 C8 C33 126.87(18) .
C7 C8 C33 113.26(17) .
C8 C9 C10 120.48(18) .
C8 C9 O1 118.51(17) .
C10 C9 O1 120.86(17) .
C9 C10 C11 119.60(17) .
C9 C10 C19 127.62(18) .
C11 C10 C19 112.78(18) .
C10 C11 C6 121.22(18) .
C10 C11 C12 113.39(17) .
C6 C11 C12 125.38(18) .
C25 C12 C13 105.79(18) .
C25 C12 C11 105.36(17) .
C13 C12 C11 105.77(18) .
C25 C12 H12 113.1 .
C13 C12 H12 113.1 .
C11 C12 H12 113.1 .
C14 C13 C18 121.0(2) .
C14 C13 C12 125.7(2) .
C18 C13 C12 113.21(19) .
C13 C14 C15 118.4(3) .
C13 C14 H14 120.8 .
C15 C14 H14 120.8 .
C16 C15 C14 120.6(3) .
C16 C15 H15 119.7 .
C14 C15 H15 119.7 .
C15 C16 C17 121.2(3) .
C15 C16 H16 119.4 .
C17 C16 H16 119.4 .
C18 C17 C16 118.8(3) .
C18 C17 H17 120.6 .
C16 C17 H17 120.6 .
C17 C18 C13 120.1(2) .
C17 C18 C19 127.0(2) .
C13 C18 C19 112.99(19) .
C20 C19 C10 105.74(18) .
C20 C19 C18 105.92(18) .
C10 C19 C18 105.03(16) .
C20 C19 H19 113.1 .
C10 C19 H19 113.1 .
C18 C19 H19 113.1 .
C21 C20 C25 120.8(2) .
C21 C20 C19 125.9(2) .
C25 C20 C19 113.26(19) .
C20 C21 C22 118.6(3) .
C20 C21 H21 120.7 .
C22 C21 H21 120.7 .
C23 C22 C21 120.6(3) .
C23 C22 H22 119.7 .
C21 C22 H22 119.7 .
C22 C23 C24 121.3(3) .
C22 C23 H23 119.4 .
C24 C23 H23 119.4 .
C25 C24 C23 118.4(3) .
C25 C24 H24 120.8 .
C23 C24 H24 120.8 .
C24 C25 C20 120.3(2) .
C24 C25 C12 126.7(2) .
C20 C25 C12 113.0(2) .
C39 C26 C27 106.24(17) .
C39 C26 C7 105.08(16) .
C27 C26 C7 105.81(17) .
C39 C26 H26 113.0 .
C27 C26 H26 113.0 .
C7 C26 H26 113.0 .
C28 C27 C32 119.6(2) .
C28 C27 C26 127.0(2) .
C32 C27 C26 113.38(18) .
C27 C28 C29 119.0(3) .
C27 C28 H28 120.5 .
C29 C28 H28 120.5 .
C30 C29 C28 121.1(2) .
C30 C29 H29 119.4 .
C28 C29 H29 119.4 .
C29 C30 C31 120.4(3) .
C29 C30 H30 119.8 .
C31 C30 H30 119.8 .
C30 C31 C32 118.9(3) .
C30 C31 H31 120.6 .
C32 C31 H31 120.6 .
C31 C32 C27 121.0(2) .
C31 C32 C33 126.2(2) .
C27 C32 C33 112.73(19) .
C8 C33 C32 105.47(17) .
C8 C33 C34 105.21(16) .
C32 C33 C34 106.04(17) .
C8 C33 H33 113.1 .
C32 C33 H33 113.1 .
C34 C33 H33 113.1 .
C35 C34 C39 120.39(19) .
C35 C34 C33 126.43(19) .
C39 C34 C33 113.18(18) .
C34 C35 C36 118.8(2) .
C34 C35 H35 120.6 .
C36 C35 H35 120.6 .
C37 C36 C35 120.8(2) .
C37 C36 H36 119.6 .
C35 C36 H36 119.6 .
C36 C37 C38 120.3(2) .
C36 C37 H37 119.9 .
C38 C37 H37 119.9 .
C39 C38 C37 119.2(2) .
C39 C38 H38 120.4 .
C37 C38 H38 120.4 .
C38 C39 C34 120.5(2) .
C38 C39 C26 126.6(2) .
C34 C39 C26 112.93(18) .
O2 C40 O1 123.2(2) .
O2 C40 C41 126.6(2) .
O1 C40 C41 110.14(19) .
C40 C41 C42 112.6(2) .
C40 C41 H41A 109.1 .
C42 C41 H41A 109.1 .
C40 C41 H41B 109.1 .
C42 C41 H41B 109.1 .
H41A C41 H41B 107.8 .
C41 C42 H42A 109.5 .
C41 C42 H42B 109.5 .
H42A C42 H42B 109.5 .
C41 C42 H42C 109.5 .
H42A C42 H42C 109.5 .
H42B C42 H42C 109.5 .

loop_
_geom_bond_atom_site_label_1
_geom_bond_atom_site_label_2
_geom_bond_distance
_geom_bond_site_symmetry_2
C2S Cl5B 1.599(5) .
C2S Cl4 1.670(4) .
C2S Cl4A 1.678(5) .
C2S Cl5A 1.715(6) .
C2S Cl6B 1.741(5) .
C2S Cl6 1.777(4) .
C2S Cl5 1.804(4) .
C2S Cl4B 1.842(6) .
C2S Cl6A 1.861(6) .
C2S H2S 1.0000 .
C2S H2SA 1.0000 .
C2S H2SB 1.0000 .
C1S Cl3A 1.623(6) .
C1S Cl2 1.702(4) .
C1S Cl1A 1.722(9) .
C1S Cl1 1.751(4) .
C1S Cl3 1.785(4) .
C1S Cl2A 1.825(8) .
C1S H1S 1.0000 .
C1S H1SA 1.0000 .
O1 C40 1.361(3) .
O1 C9 1.405(2) .
O2 C40 1.196(3) .
C1 C3 1.385(3) 3_666
C1 C2 1.395(3) .
C1 H1 0.9500 .
C2 C3 1.402(3) .
C2 C4 1.435(3) .
C3 C1 1.385(3) 3_666
C3 H3 0.9500 .
C4 C5 1.195(3) .
C5 C6 1.432(3) .
C6 C7 1.400(3) .
C6 C11 1.403(3) .
C7 C8 1.395(3) .
C7 C26 1.525(3) .
C8 C9 1.379(3) .
C8 C33 1.525(3) .
C9 C10 1.386(3) .
C10 C11 1.393(3) .
C10 C19 1.529(3) .
C11 C12 1.524(3) .
C12 C25 1.523(3) .
C12 C13 1.524(3) .
C12 H12 1.0000 .
C13 C14 1.388(3) .
C13 C18 1.392(3) .
C14 C15 1.396(4) .
C14 H14 0.9500 .
C15 C16 1.368(5) .
C15 H15 0.9500 .
C16 C17 1.395(4) .
C16 H16 0.9500 .
C17 C18 1.382(3) .
C17 H17 0.9500 .
C18 C19 1.529(3) .
C19 C20 1.526(3) .
C19 H19 1.0000 .
C20 C21 1.384(3) .
C20 C25 1.393(3) .
C21 C22 1.399(4) .
C21 H21 0.9500 .
C22 C23 1.363(5) .
C22 H22 0.9500 .
C23 C24 1.399(4) .
C23 H23 0.9500 .
C24 C25 1.387(4) .
C24 H24 0.9500 .
C26 C39 1.519(3) .
C26 C27 1.524(3) .
C26 H26 1.0000 .
C27 C28 1.388(3) .
C27 C32 1.397(3) .
C28 C29 1.402(4) .
C28 H28 0.9500 .
C29 C30 1.372(5) .
C29 H29 0.9500 .
C30 C31 1.389(4) .
C30 H30 0.9500 .
C31 C32 1.393(3) .
C31 H31 0.9500 .
C32 C33 1.525(3) .
C33 C34 1.529(3) .
C33 H33 1.0000 .
C34 C35 1.382(3) .
C34 C39 1.397(3) .
C35 C36 1.402(3) .
C35 H35 0.9500 .
C36 C37 1.377(4) .
C36 H36 0.9500 .
C37 C38 1.396(3) .
C37 H37 0.9500 .
C38 C39 1.383(3) .
C38 H38 0.9500 .
C40 C41 1.498(3) .
C41 C42 1.502(4) .
C41 H41A 0.9900 .
C41 H41B 0.9900 .
C42 H42A 0.9800 .
C42 H42B 0.9800 .
C42 H42C 0.9800 .

loop_
_geom_torsion_atom_site_label_1
_geom_torsion_atom_site_label_2
_geom_torsion_atom_site_label_3
_geom_torsion_atom_site_label_4
_geom_torsion
_geom_torsion_site_symmetry_1
_geom_torsion_site_symmetry_4
C3 C1 C2 C3 0.3(3) 3_666 .
C3 C1 C2 C4 -178.3(2) 3_666 .
C1 C2 C3 C1 -0.3(3) . 3_666
C4 C2 C3 C1 178.4(2) . 3_666
C11 C6 C7 C8 -0.2(3) . .
C5 C6 C7 C8 179.57(19) . .
C11 C6 C7 C26 179.84(19) . .
C5 C6 C7 C26 -0.4(3) . .
C6 C7 C8 C9 0.4(3) . .
C26 C7 C8 C9 -179.59(18) . .
C6 C7 C8 C33 -179.77(18) . .
C26 C7 C8 C33 0.2(2) . .
C7 C8 C9 C10 0.3(3) . .
C33 C8 C9 C10 -179.41(19) . .
C7 C8 C9 O1 175.98(17) . .
C33 C8 C9 O1 -3.8(3) . .
C40 O1 C9 C8 113.9(2) . .
C40 O1 C9 C10 -70.5(3) . .
C8 C9 C10 C11 -1.4(3) . .
O1 C9 C10 C11 -176.88(17) . .
C8 C9 C10 C19 178.51(19) . .
O1 C9 C10 C19 3.0(3) . .
C9 C10 C11 C6 1.6(3) . .
C19 C10 C11 C6 -178.27(19) . .
C9 C10 C11 C12 -179.31(19) . .
C19 C10 C11 C12 0.8(2) . .
C7 C6 C11 C10 -0.8(3) . .
C5 C6 C11 C10 179.40(19) . .
C7 C6 C11 C12 -179.80(19) . .
C5 C6 C11 C12 0.4(3) . .
C10 C11 C12 C25 -56.5(2) . .
C6 C11 C12 C25 122.5(2) . .
C10 C11 C12 C13 55.2(2) . .
C6 C11 C12 C13 -125.7(2) . .
C25 C12 C13 C14 -122.4(2) . .
C11 C12 C13 C14 126.2(2) . .
C25 C12 C13 C18 56.5(2) . .
C11 C12 C13 C18 -55.0(2) . .
C18 C13 C14 C15 1.5(3) . .
C12 C13 C14 C15 -179.7(2) . .
C13 C14 C15 C16 -1.0(4) . .
C14 C15 C16 C17 0.0(4) . .
C15 C16 C17 C18 0.4(4) . .
C16 C17 C18 C13 0.2(3) . .
C16 C17 C18 C19 -178.6(2) . .
C14 C13 C18 C17 -1.2(3) . .
C12 C13 C18 C17 179.9(2) . .
C14 C13 C18 C19 177.8(2) . .
C12 C13 C18 C19 -1.1(2) . .
C9 C10 C19 C20 -124.8(2) . .
C11 C10 C19 C20 55.1(2) . .
C9 C10 C19 C18 123.5(2) . .
C11 C10 C19 C18 -56.7(2) . .
C17 C18 C19 C20 124.2(2) . .
C13 C18 C19 C20 -54.7(2) . .
C17 C18 C19 C10 -124.2(2) . .
C13 C18 C19 C10 56.9(2) . .
C10 C19 C20 C21 125.5(2) . .
C18 C19 C20 C21 -123.4(2) . .
C10 C19 C20 C25 -55.5(2) . .
C18 C19 C20 C25 55.6(2) . .
C25 C20 C21 C22 0.7(4) . .
C19 C20 C21 C22 179.6(2) . .
C20 C21 C22 C23 -0.5(4) . .
C21 C22 C23 C24 0.9(5) . .
C22 C23 C24 C25 -1.5(4) . .
C23 C24 C25 C20 1.7(4) . .
C23 C24 C25 C12 -178.4(2) . .
C21 C20 C25 C24 -1.3(3) . .
C19 C20 C25 C24 179.6(2) . .
C21 C20 C25 C12 178.8(2) . .
C19 C20 C25 C12 -0.3(3) . .
C13 C12 C25 C24 124.5(3) . .
C11 C12 C25 C24 -123.8(2) . .
C13 C12 C25 C20 -55.6(2) . .
C11 C12 C25 C20 56.1(2) . .
C8 C7 C26 C39 -56.7(2) . .
C6 C7 C26 C39 123.3(2) . .
C8 C7 C26 C27 55.4(2) . .
C6 C7 C26 C27 -124.6(2) . .
C39 C26 C27 C28 -123.1(2) . .
C7 C26 C27 C28 125.5(2) . .
C39 C26 C27 C32 56.2(2) . .
C7 C26 C27 C32 -55.2(2) . .
C32 C27 C28 C29 0.2(3) . .
C26 C27 C28 C29 179.5(2) . .
C27 C28 C29 C30 0.8(4) . .
C28 C29 C30 C31 -1.3(4) . .
C29 C30 C31 C32 0.8(4) . .
C30 C31 C32 C27 0.2(3) . .
C30 C31 C32 C33 -178.9(2) . .
C28 C27 C32 C31 -0.7(3) . .
C26 C27 C32 C31 179.9(2) . .
C28 C27 C32 C33 178.52(19) . .
C26 C27 C32 C33 -0.9(2) . .
C9 C8 C33 C32 123.5(2) . .
C7 C8 C33 C32 -56.2(2) . .
C9 C8 C33 C34 -124.6(2) . .
C7 C8 C33 C34 55.6(2) . .
C31 C32 C33 C8 -124.3(2) . .
C27 C32 C33 C8 56.5(2) . .
C31 C32 C33 C34 124.4(2) . .
C27 C32 C33 C34 -54.8(2) . .
C8 C33 C34 C35 124.3(2) . .
C32 C33 C34 C35 -124.2(2) . .
C8 C33 C34 C39 -55.2(2) . .
C32 C33 C34 C39 56.2(2) . .
C39 C34 C35 C36 1.3(3) . .
C33 C34 C35 C36 -178.2(2) . .
C34 C35 C36 C37 -0.4(3) . .
C35 C36 C37 C38 -0.2(4) . .
C36 C37 C38 C39 -0.2(3) . .
C37 C38 C39 C34 1.2(3) . .
C37 C38 C39 C26 179.9(2) . .
C35 C34 C39 C38 -1.8(3) . .
C33 C34 C39 C38 177.84(19) . .
C35 C34 C39 C26 179.38(18) . .
C33 C34 C39 C26 -1.0(2) . .
C27 C26 C39 C38 126.4(2) . .
C7 C26 C39 C38 -121.7(2) . .
C27 C26 C39 C34 -54.8(2) . .
C7 C26 C39 C34 57.1(2) . .
C9 O1 C40 O2 0.6(3) . .
C9 O1 C40 C41 178.5(2) . .
O2 C40 C41 C42 6.2(5) . .
O1 C40 C41 C42 -171.6(3) . .

loop_
_platon_squeeze_void_nr
_platon_squeeze_void_average_x
_platon_squeeze_void_average_y
_platon_squeeze_void_average_z
_platon_squeeze_void_volume
_platon_squeeze_void_count_electrons
1 0.500 -0.091 0.289 834.6 -1.6
